data_4035096
loop_
_publ_author_name
'Bam, Radha'
'Chalifoux, Wesley A.'

_publ_section_title
;
 One-Pot Domino Friedel-Crafts Acylation/Annulation between Alkynes and
 2-Methoxybenzoyl Chlorides: Synthesis of 2,3-Disubstituted Chromen-4-one
 Derivatives.
;
_journal_issue 17
_journal_name_full 'The Journal of organic chemistry'
_journal_page_first 9929
_journal_page_last 9938
_journal_paper_doi 10.1021/acs.joc.8b01357
_journal_volume 83
_journal_year 2018
_chemical_formula_moiety 'C19 H17 N O2 Si'
_chemical_formula_sum 'C19 H17 N O2 Si'
_chemical_formula_weight 319.42
_space_group_crystal_system monoclinic
_space_group_IT_number 9
_space_group_name_Hall 'C -2yc'
_space_group_name_H-M_alt 'C 1 c 1'
_atom_sites_solution_hydrogens geom
_audit_creation_date 2017-03-28
_audit_creation_method
;
Olex2 1.2
(compiled 2017.02.23 svn.r3390 for OlexSys, GUI svn.r5320)
;
_cell_angle_alpha 90
_cell_angle_beta 90.847(2)
_cell_angle_gamma 90
_cell_formula_units_Z 4
_cell_length_a 6.2666(7)
_cell_length_b 32.998(4)
_cell_length_c 8.0430(9)
_cell_measurement_reflns_used 5155
_cell_measurement_temperature 100(2)
_cell_measurement_theta_max 29.93
_cell_measurement_theta_min 2.47
_cell_volume 1663.0(3)
_computing_cell_refinement 'SAINT v8.34A (Bruker, 2013)'
_computing_data_reduction 'SAINT v8.34A (Bruker, 2013)'
_computing_molecular_graphics 'Olex2 (Dolomanov et al., 2009)'
_computing_publication_material 'Olex2 (Dolomanov et al., 2009)'
_computing_structure_refinement 'XL (Sheldrick, 2008)'
_diffrn_ambient_temperature 100.15
_diffrn_measured_fraction_theta_full 0.999
_diffrn_measured_fraction_theta_max 1.000
_diffrn_measurement_device_type 'Bruker APEX-II CCD'
_diffrn_measurement_method '\f and \w scans'
_diffrn_radiation_type MoK\a
_diffrn_radiation_wavelength 0.71073
_diffrn_reflns_av_R_equivalents 0.0489
_diffrn_reflns_av_unetI/netI 0.0461
_diffrn_reflns_Laue_measured_fraction_full 0.999
_diffrn_reflns_Laue_measured_fraction_max 1.000
_diffrn_reflns_limit_h_max 8
_diffrn_reflns_limit_h_min -8
_diffrn_reflns_limit_k_max 44
_diffrn_reflns_limit_k_min -44
_diffrn_reflns_limit_l_max 11
_diffrn_reflns_limit_l_min -11
_diffrn_reflns_number 16304
_diffrn_reflns_point_group_measured_fraction_full 0.999
_diffrn_reflns_point_group_measured_fraction_max 0.999
_diffrn_reflns_theta_full 25.242
_diffrn_reflns_theta_max 29.134
_diffrn_reflns_theta_min 2.469
_diffrn_standards_number 0
_exptl_absorpt_coefficient_mu 0.150
_exptl_absorpt_correction_T_max 0.7460
_exptl_absorpt_correction_T_min 0.6230
_exptl_absorpt_correction_type multi-scan
_exptl_absorpt_process_details
;
SADABS-2014/4 (Bruker,2014/4) was used for absorption correction.
wR2(int) was 0.0683 before and 0.0497 after correction.
The Ratio of minimum to maximum transmission is 0.8351.
The \l/2 correction factor is 0.00150.
;
_exptl_crystal_colour colourless
_exptl_crystal_density_diffrn 1.276
_exptl_crystal_description block
_exptl_crystal_F_000 672
_exptl_crystal_size_max 0.134
_exptl_crystal_size_mid 0.111
_exptl_crystal_size_min 0.035
_refine_diff_density_max 0.319
_refine_diff_density_min -0.210
_refine_diff_density_rms 0.049
_refine_ls_abs_structure_details
;
 Flack x determined using 1849 quotients [(I+)-(I-)]/[(I+)+(I-)]
 (Parsons, Flack and Wagner, Acta Cryst. B69 (2013) 249-259).
;
_refine_ls_abs_structure_Flack 0.06(6)
_refine_ls_extinction_method none
_refine_ls_goodness_of_fit_ref 1.019
_refine_ls_hydrogen_treatment constr
_refine_ls_matrix_type full
_refine_ls_number_parameters 211
_refine_ls_number_reflns 4466
_refine_ls_number_restraints 2
_refine_ls_restrained_S_all 1.019
_refine_ls_R_factor_all 0.0460
_refine_ls_R_factor_gt 0.0394
_refine_ls_shift/su_max 0.001
_refine_ls_shift/su_mean 0.000
_refine_ls_structure_factor_coef Fsqd
_refine_ls_weighting_details 'w=1/[\s^2^(Fo^2^)+(0.0449P)^2^+0.7287P] where P=(Fo^2^+2Fc^2^)/3'
_refine_ls_weighting_scheme calc
_refine_ls_wR_factor_gt 0.0871
_refine_ls_wR_factor_ref 0.0900
_reflns_Friedel_coverage 0.988
_reflns_Friedel_fraction_full 0.999
_reflns_Friedel_fraction_max 0.998
_reflns_number_gt 4074
_reflns_number_total 4466
_reflns_threshold_expression 'I > 2\s(I)'
_cod_data_source_file jo8b01357_si_002.cif
_cod_data_source_block rb006_0ma_a
_cod_database_code 4035096
_shelxl_version_number 2014/6
_shelx_space_group_comment
;
The symmetry employed for this shelxl refinement is uniquely defined
by the following loop, which should always be used as a source of
symmetry information in preference to the above space-group names.
They are only intended as comments.
;
_shelx_estimated_absorpt_t_max 0.995
_shelx_estimated_absorpt_t_min 0.980
_olex2_refinement_description
;
1. Fixed Uiso
 At 1.2 times of:
  All C(H) groups
 At 1.5 times of:
  All C(H,H,H) groups
2.a Aromatic/amide H refined with riding coordinates:
 C2(H2), C3(H3), C4(H4), C5(H5), C11(H11), C12(H12), C14(H14), C15(H15)
2.b Idealised Me refined as rotating group:
 C17(H17A,H17B,H17C), C18(H18A,H18B,H18C), C19(H19A,H19B,H19C)
;
_olex2_submission_special_instructions 'No special instructions were received'

loop_
_space_group_symop_operation_xyz
'x, y, z'
'x, -y, z+1/2'
'x+1/2, y+1/2, z'
'x+1/2, -y+1/2, z+1/2'

loop_
_atom_site_label
_atom_site_type_symbol
_atom_site_fract_x
_atom_site_fract_y
_atom_site_fract_z
_atom_site_U_iso_or_equiv
_atom_site_adp_type
_atom_site_occupancy
_atom_site_site_symmetry_order
_atom_site_calc_flag
_atom_site_refinement_flags_posn
Si1 Si 0.46424(10) 0.61915(2) 0.23431(9) 0.01404(16) Uani 1 1 d .
O1 O 0.6590(3) 0.64842(6) 0.7219(2) 0.0148(4) Uani 1 1 d .
O2 O 0.8380(3) 0.67668(6) 0.2524(2) 0.0179(4) Uani 1 1 d .
N1 N -0.1363(4) 0.49138(8) 0.8949(4) 0.0303(6) Uani 1 1 d .
C1 C 0.8106(4) 0.67764(8) 0.6989(3) 0.0132(5) Uani 1 1 d .
C2 C 0.8959(4) 0.69538(8) 0.8419(3) 0.0168(5) Uani 1 1 d .
H2 H 0.8441 0.6885 0.9487 0.020 Uiso 1 1 calc R
C3 C 1.0585(4) 0.72332(8) 0.8242(3) 0.0201(5) Uani 1 1 d .
H3 H 1.1194 0.7358 0.9203 0.024 Uiso 1 1 calc R
C4 C 1.1348(5) 0.73353(8) 0.6673(4) 0.0213(6) Uani 1 1 d .
H4 H 1.2483 0.7524 0.6574 0.026 Uiso 1 1 calc R
C5 C 1.0450(4) 0.71610(8) 0.5266(3) 0.0183(5) Uani 1 1 d .
H5 H 1.0953 0.7235 0.4199 0.022 Uiso 1 1 calc R
C6 C 0.8803(4) 0.68766(8) 0.5400(3) 0.0139(5) Uani 1 1 d .
C7 C 0.7805(4) 0.66825(8) 0.3939(3) 0.0136(5) Uani 1 1 d .
C8 C 0.6129(4) 0.63838(8) 0.4259(3) 0.0136(5) Uani 1 1 d .
C9 C 0.5687(4) 0.62957(8) 0.5864(3) 0.0135(5) Uani 1 1 d .
C10 C 0.4179(4) 0.59860(8) 0.6475(3) 0.0132(5) Uani 1 1 d .
C11 C 0.4650(4) 0.55735(8) 0.6375(3) 0.0170(5) Uani 1 1 d .
H11 H 0.5937 0.5487 0.5879 0.020 Uiso 1 1 calc R
C12 C 0.3242(4) 0.52909(8) 0.6999(3) 0.0197(5) Uani 1 1 d .
H12 H 0.3563 0.5010 0.6934 0.024 Uiso 1 1 calc R
C13 C 0.1351(4) 0.54194(8) 0.7723(3) 0.0169(5) Uani 1 1 d .
C14 C 0.0879(4) 0.58323(8) 0.7826(3) 0.0175(5) Uani 1 1 d .
H14 H -0.0416 0.5920 0.8310 0.021 Uiso 1 1 calc R
C15 C 0.2305(4) 0.61124(8) 0.7218(3) 0.0166(5) Uani 1 1 d .
H15 H 0.2004 0.6394 0.7309 0.020 Uiso 1 1 calc R
C16 C -0.0151(4) 0.51331(9) 0.8390(3) 0.0214(6) Uani 1 1 d .
C17 C 0.2270(5) 0.58789(9) 0.2841(4) 0.0223(6) Uani 1 1 d .
H17A H 0.2727 0.5636 0.3451 0.034 Uiso 1 1 calc GR
H17B H 0.1537 0.5799 0.1808 0.034 Uiso 1 1 calc GR
H17C H 0.1296 0.6037 0.3529 0.034 Uiso 1 1 calc GR
C18 C 0.6504(5) 0.58874(10) 0.1064(4) 0.0234(6) Uani 1 1 d .
H18A H 0.7723 0.6056 0.0752 0.035 Uiso 1 1 calc GR
H18B H 0.5758 0.5793 0.0057 0.035 Uiso 1 1 calc GR
H18C H 0.7011 0.5653 0.1708 0.035 Uiso 1 1 calc GR
C19 C 0.3641(4) 0.66467(9) 0.1208(3) 0.0192(5) Uani 1 1 d .
H19A H 0.2771 0.6811 0.1952 0.029 Uiso 1 1 calc GR
H19B H 0.2772 0.6561 0.0248 0.029 Uiso 1 1 calc GR
H19C H 0.4854 0.6807 0.0825 0.029 Uiso 1 1 calc GR

loop_
_atom_site_aniso_label
_atom_site_aniso_U_11
_atom_site_aniso_U_22
_atom_site_aniso_U_33
_atom_site_aniso_U_23
_atom_site_aniso_U_13
_atom_site_aniso_U_12
Si1 0.0154(3) 0.0192(3) 0.0076(3) -0.0010(3) -0.0004(2) 0.0008(3)
O1 0.0197(9) 0.0179(9) 0.0069(8) -0.0007(7) 0.0013(7) -0.0035(7)
O2 0.0198(9) 0.0245(10) 0.0096(9) 0.0027(7) 0.0019(7) -0.0005(8)
N1 0.0307(14) 0.0254(13) 0.0350(15) 0.0014(12) 0.0113(11) -0.0051(11)
C1 0.0138(11) 0.0141(12) 0.0117(11) 0.0001(9) 0.0008(9) 0.0024(9)
C2 0.0206(12) 0.0184(13) 0.0113(11) -0.0008(10) 0.0000(9) 0.0021(10)
C3 0.0248(13) 0.0181(13) 0.0173(13) -0.0032(10) -0.0038(10) -0.0001(11)
C4 0.0251(14) 0.0173(13) 0.0214(14) 0.0007(10) -0.0021(11) -0.0030(11)
C5 0.0213(13) 0.0182(13) 0.0154(12) 0.0042(10) 0.0001(10) -0.0016(10)
C6 0.0148(11) 0.0159(12) 0.0110(11) 0.0003(9) -0.0011(9) 0.0017(9)
C7 0.0140(11) 0.0155(12) 0.0113(11) 0.0011(9) -0.0005(9) 0.0033(9)
C8 0.0146(11) 0.0156(12) 0.0108(11) -0.0008(9) 0.0000(9) 0.0021(9)
C9 0.0145(11) 0.0156(12) 0.0103(11) -0.0015(9) 0.0001(9) 0.0026(9)
C10 0.0161(12) 0.0173(12) 0.0061(10) 0.0020(9) 0.0003(9) -0.0002(10)
C11 0.0153(12) 0.0176(12) 0.0182(13) -0.0013(10) 0.0054(10) 0.0033(10)
C12 0.0231(13) 0.0165(13) 0.0196(13) -0.0003(10) 0.0030(10) 0.0011(11)
C13 0.0192(12) 0.0190(13) 0.0124(11) 0.0022(10) 0.0016(9) -0.0029(11)
C14 0.0165(12) 0.0226(13) 0.0136(12) 0.0006(10) 0.0055(10) 0.0014(10)
C15 0.0201(12) 0.0178(13) 0.0121(11) -0.0006(10) 0.0021(10) 0.0021(10)
C16 0.0231(14) 0.0216(14) 0.0195(13) -0.0007(11) 0.0055(11) 0.0005(11)
C17 0.0229(13) 0.0258(15) 0.0182(13) -0.0007(11) -0.0046(11) -0.0066(12)
C18 0.0266(14) 0.0290(16) 0.0144(13) -0.0055(11) -0.0005(11) 0.0060(12)
C19 0.0189(12) 0.0245(14) 0.0141(12) 0.0012(10) -0.0029(10) 0.0021(11)

loop_
_atom_type_symbol
_atom_type_description
_atom_type_scat_dispersion_real
_atom_type_scat_dispersion_imag
_atom_type_scat_source
C C 0.0033 0.0016 'International Tables Vol C Tables 4.2.6.8 and 6.1.1.4'
H H 0.0000 0.0000 'International Tables Vol C Tables 4.2.6.8 and 6.1.1.4'
N N 0.0061 0.0033 'International Tables Vol C Tables 4.2.6.8 and 6.1.1.4'
O O 0.0106 0.0060 'International Tables Vol C Tables 4.2.6.8 and 6.1.1.4'
Si Si 0.0817 0.0704 'International Tables Vol C Tables 4.2.6.8 and 6.1.1.4'

loop_
_geom_angle_atom_site_label_1
_geom_angle_atom_site_label_2
_geom_angle_atom_site_label_3
_geom_angle
C17 Si1 C8 113.27(12)
C17 Si1 C18 109.27(14)
C17 Si1 C19 106.79(13)
C18 Si1 C8 108.97(13)
C18 Si1 C19 111.92(13)
C19 Si1 C8 106.63(12)
C1 O1 C9 119.5(2)
O1 C1 C2 116.4(2)
O1 C1 C6 121.2(2)
C2 C1 C6 122.4(2)
C1 C2 H2 121.0
C3 C2 C1 118.0(2)
C3 C2 H2 121.0
C2 C3 H3 119.5
C2 C3 C4 121.1(3)
C4 C3 H3 119.5
C3 C4 H4 120.0
C5 C4 C3 119.9(3)
C5 C4 H4 120.0
C4 C5 H5 119.7
C4 C5 C6 120.5(2)
C6 C5 H5 119.7
C1 C6 C5 118.0(2)
C1 C6 C7 119.5(2)
C5 C6 C7 122.4(2)
O2 C7 C6 120.9(2)
O2 C7 C8 122.3(2)
C8 C7 C6 116.8(2)
C7 C8 Si1 115.27(17)
C9 C8 Si1 126.6(2)
C9 C8 C7 117.9(2)
O1 C9 C10 107.9(2)
C8 C9 O1 124.9(2)
C8 C9 C10 127.2(2)
C11 C10 C9 121.2(2)
C15 C10 C9 118.9(2)
C15 C10 C11 119.9(2)
C10 C11 H11 120.0
C12 C11 C10 120.0(2)
C12 C11 H11 120.0
C11 C12 H12 120.1
C11 C12 C13 119.8(2)
C13 C12 H12 120.1
C12 C13 C14 120.2(2)
C12 C13 C16 121.3(3)
C14 C13 C16 118.5(2)
C13 C14 H14 120.2
C15 C14 C13 119.6(2)
C15 C14 H14 120.2
C10 C15 H15 119.8
C14 C15 C10 120.5(2)
C14 C15 H15 119.8
N1 C16 C13 178.1(3)
Si1 C17 H17A 109.5
Si1 C17 H17B 109.5
Si1 C17 H17C 109.5
H17A C17 H17B 109.5
H17A C17 H17C 109.5
H17B C17 H17C 109.5
Si1 C18 H18A 109.5
Si1 C18 H18B 109.5
Si1 C18 H18C 109.5
H18A C18 H18B 109.5
H18A C18 H18C 109.5
H18B C18 H18C 109.5
Si1 C19 H19A 109.5
Si1 C19 H19B 109.5
Si1 C19 H19C 109.5
H19A C19 H19B 109.5
H19A C19 H19C 109.5
H19B C19 H19C 109.5

loop_
_geom_bond_atom_site_label_1
_geom_bond_atom_site_label_2
_geom_bond_distance
Si1 C8 1.898(3)
Si1 C17 1.858(3)
Si1 C18 1.861(3)
Si1 C19 1.862(3)
O1 C1 1.368(3)
O1 C9 1.370(3)
O2 C7 1.231(3)
N1 C16 1.146(4)
C1 C2 1.391(4)
C1 C6 1.396(3)
C2 H2 0.9500
C2 C3 1.383(4)
C3 H3 0.9500
C3 C4 1.397(4)
C4 H4 0.9500
C4 C5 1.382(4)
C5 H5 0.9500
C5 C6 1.400(4)
C6 C7 1.470(3)
C7 C8 1.466(3)
C8 C9 1.356(3)
C9 C10 1.481(4)
C10 C11 1.396(4)
C10 C15 1.390(4)
C11 H11 0.9500
C11 C12 1.383(4)
C12 H12 0.9500
C12 C13 1.394(4)
C13 C14 1.397(4)
C13 C16 1.442(4)
C14 H14 0.9500
C14 C15 1.380(4)
C15 H15 0.9500
C17 H17A 0.9800
C17 H17B 0.9800
C17 H17C 0.9800
C18 H18A 0.9800
C18 H18B 0.9800
C18 H18C 0.9800
C19 H19A 0.9800
C19 H19B 0.9800
C19 H19C 0.9800
